data_4317871
loop_
_publ_author_name
'Carsten Knapp'
'Enno Lork'
'Paul G. Watson'
'R\"udiger Mews'

_publ_contact_author
;
          R\"udiger Mews
          Institute of Inorganic and Physical Chemistry
          University of Bremen
          P.O.330 440
          D - 28334 Bremen
          Germany
;
_publ_contact_author_fax '+49 421 218 4267'
_publ_contact_author_phone '+49 421 218 3354'
_publ_section_title
;
 Lithium Fluoroarylamidinates: Syntheses, Structures, and Reactions
;
_journal_name_full 'Inorganic Chemistry'
_journal_page_first 2014
_journal_page_last 2025
_journal_paper_doi 10.1021/ic011099t
_journal_volume 41
_journal_year 2002
_chemical_formula_sum 'C20 H38 F3 Li N4 Si2'
_chemical_formula_weight 454.66
_chemical_name_systematic
;
   ?
;
_space_group_IT_number 2
_symmetry_cell_setting triclinic
_symmetry_space_group_name_Hall '-P 1'
_symmetry_space_group_name_H-M 'P -1'
_atom_sites_solution_hydrogens geom
_atom_sites_solution_primary direct
_atom_sites_solution_secondary difmap
_audit_creation_method SHELXL-97
_cell_angle_alpha 90.780(10)
_cell_angle_beta 105.960(10)
_cell_angle_gamma 90.630(10)
_cell_formula_units_Z 2
_cell_length_a 10.0110(10)
_cell_length_b 10.6440(10)
_cell_length_c 13.240(3)
_cell_measurement_reflns_used 25
_cell_measurement_temperature 173(2)
_cell_measurement_theta_max 15.491
_cell_measurement_theta_min 4.230
_cell_volume 1356.1(4)
_computing_cell_refinement 'Siemens XSCANS'
_computing_data_collection 'Siemens XSCANS'
_computing_data_reduction 'Siemens XSCANS'
_computing_molecular_graphics Diamond
_computing_publication_material 'SHELXL-97 (Sheldrick, 1997)'
_computing_structure_refinement 'SHELXL-97 (Sheldrick, 1997)'
_computing_structure_solution 'SHELXS-97 (Sheldrick, 1997)'
_diffrn_ambient_temperature 173(2)
_diffrn_measured_fraction_theta_full 0.989
_diffrn_measured_fraction_theta_max 0.989
_diffrn_measurement_device_type 'Siemen P4'
_diffrn_measurement_method '2\q/\w scans'
_diffrn_radiation_monochromator graphite
_diffrn_radiation_source 'normal-focus sealed tube'
_diffrn_radiation_type MoK\a
_diffrn_radiation_wavelength 0.71073
_diffrn_reflns_av_R_equivalents 0.0367
_diffrn_reflns_av_sigmaI/netI 0.0483
_diffrn_reflns_limit_h_max 13
_diffrn_reflns_limit_h_min -1
_diffrn_reflns_limit_k_max 13
_diffrn_reflns_limit_k_min -13
_diffrn_reflns_limit_l_max 16
_diffrn_reflns_limit_l_min -17
_diffrn_reflns_number 7309
_diffrn_reflns_theta_full 27.50
_diffrn_reflns_theta_max 27.50
_diffrn_reflns_theta_min 2.52
_diffrn_standards_decay_% 'random variation +/-2.0'
_diffrn_standards_interval_count 197
_diffrn_standards_number 3
_exptl_absorpt_coefficient_mu 0.164
_exptl_absorpt_correction_T_max 0.9680
_exptl_absorpt_correction_T_min 0.9083
_exptl_absorpt_correction_type none
_exptl_crystal_colour colorless
_exptl_crystal_density_diffrn 1.113
_exptl_crystal_density_method 'not measured'
_exptl_crystal_description blocks
_exptl_crystal_F_000 488
_exptl_crystal_size_max 0.60
_exptl_crystal_size_mid 0.40
_exptl_crystal_size_min 0.20
_refine_diff_density_max 0.699
_refine_diff_density_min -0.426
_refine_diff_density_rms 0.052
_refine_ls_extinction_coef 0.005(2)
_refine_ls_extinction_expression Fc^*^=kFc[1+0.001xFc^2^\l^3^/sin(2\q)]^-1/4^
_refine_ls_extinction_method SHELXL
_refine_ls_goodness_of_fit_ref 1.034
_refine_ls_hydrogen_treatment refU
_refine_ls_matrix_type full
_refine_ls_number_parameters 303
_refine_ls_number_reflns 6150
_refine_ls_number_restraints 7
_refine_ls_restrained_S_all 1.033
_refine_ls_R_factor_all 0.0815
_refine_ls_R_factor_gt 0.0596
_refine_ls_shift/su_max 0.004
_refine_ls_shift/su_mean 0.000
_refine_ls_structure_factor_coef Fsqd
_refine_ls_weighting_details 'calc w=1/[\s^2^(Fo^2^)+(0.0759P)^2^+0.8781P] where P=(Fo^2^+2Fc^2^)/3'
_refine_ls_weighting_scheme calc
_refine_ls_wR_factor_gt 0.1556
_refine_ls_wR_factor_ref 0.1710
_reflns_number_gt 4607
_reflns_number_total 6150
_reflns_threshold_expression >2sigma(I)
_cod_data_source_file ic011099t_07.cif
_cod_data_source_block 4a
_cod_depositor_comments
;
The following automatic conversions were performed:

'_symmetry_cell_setting' value 'Triclinic' changed to 'triclinic'
according to the built-in table from CIF Core dictionary named
'cif_core.dic' version 2.4.1 from 2010-06-29.

Automatic conversion script
Id: cif_fix_values 1646 2011-03-28 12:23:43Z adriana 

The following automatic conversions were performed:
data name '_publ_contact_autor' replaced with '_publ_contact_author'
as specified in the replacement file
'/home/antanas/src/cod-tools/trunk/data/replacement-values/replacement_tags.lst'.

Automatic conversion script
Id: cif_correct_tags 4998 2017-03-02 13:24:31Z antanas 
;
_cod_database_code 4317871

loop_
_symmetry_equiv_pos_as_xyz
'x, y, z'
'-x, -y, -z'

loop_
_atom_site_label
_atom_site_type_symbol
_atom_site_fract_x
_atom_site_fract_y
_atom_site_fract_z
_atom_site_U_iso_or_equiv
_atom_site_adp_type
_atom_site_occupancy
_atom_site_symmetry_multiplicity
_atom_site_calc_flag
_atom_site_refinement_flags
_atom_site_disorder_assembly
_atom_site_disorder_group
Li1 Li -0.1496(4) 0.2735(3) 0.2176(3) 0.0388(8) Uani 1 1 d . . .
N1 N 0.0293(2) 0.35022(17) 0.20276(17) 0.0396(5) Uani 1 1 d . A .
Si1 Si 0.18038(7) 0.31688(6) 0.17266(6) 0.0432(2) Uani 1 1 d . . .
C9 C 0.3210(3) 0.2729(3) 0.2920(3) 0.0571(7) Uani 1 1 d . A .
H9A H 0.3564 0.3486 0.3343 0.096(2) Uiso 1 1 calc R . .
H9B H 0.3968 0.2332 0.2703 0.096(2) Uiso 1 1 calc R . .
H9C H 0.2834 0.2140 0.3338 0.096(2) Uiso 1 1 calc R . .
C10 C 0.1427(3) 0.1753(3) 0.0825(3) 0.0588(8) Uani 1 1 d . A .
H10A H 0.1159 0.1041 0.1193 0.096(2) Uiso 1 1 calc R . .
H10B H 0.2259 0.1541 0.0609 0.096(2) Uiso 1 1 calc R . .
H10C H 0.0666 0.1937 0.0203 0.096(2) Uiso 1 1 calc R . .
C11 C 0.2475(3) 0.4447(3) 0.1021(3) 0.0576(7) Uani 1 1 d . A .
H11A H 0.1708 0.4771 0.0459 0.096(2) Uiso 1 1 calc R . .
H11B H 0.3187 0.4106 0.0716 0.096(2) Uiso 1 1 calc R . .
H11C H 0.2882 0.5130 0.1518 0.096(2) Uiso 1 1 calc R . .
N2 N -0.13697(19) 0.45726(17) 0.25854(16) 0.0360(4) Uani 1 1 d . A .
Si2 Si -0.22638(7) 0.57295(6) 0.30029(5) 0.03662(18) Uani 1 1 d . . .
C12 C -0.1226(3) 0.6785(3) 0.4085(2) 0.0537(7) Uani 1 1 d . A .
H12A H -0.0689 0.6275 0.4663 0.096(2) Uiso 1 1 calc R . .
H12B H -0.1856 0.7325 0.4341 0.096(2) Uiso 1 1 calc R . .
H12C H -0.0591 0.7309 0.3819 0.096(2) Uiso 1 1 calc R . .
C13 C -0.3617(3) 0.4932(3) 0.3498(2) 0.0544(7) Uani 1 1 d . A .
H13A H -0.4287 0.4497 0.2914 0.096(2) Uiso 1 1 calc R . .
H13B H -0.4100 0.5558 0.3813 0.096(2) Uiso 1 1 calc R . .
H13C H -0.3178 0.4320 0.4030 0.096(2) Uiso 1 1 calc R . .
C14 C -0.3203(3) 0.6714(3) 0.1876(2) 0.0608(8) Uani 1 1 d . A .
H14A H -0.2529 0.7216 0.1633 0.096(2) Uiso 1 1 calc R . .
H14B H -0.3839 0.7274 0.2104 0.096(2) Uiso 1 1 calc R . .
H14C H -0.3734 0.6167 0.1300 0.096(2) Uiso 1 1 calc R . .
C1 C -0.0126(2) 0.45327(19) 0.24165(18) 0.0337(5) Uani 1 1 d . A .
C2 C 0.0836(2) 0.56626(19) 0.26779(18) 0.0343(5) Uani 1 1 d . . .
C3 C 0.0631(3) 0.6706(2) 0.2036(2) 0.0400(5) Uani 1 1 d . A .
H3 H -0.0146 0.6724 0.1433 0.046(4) Uiso 1 1 calc R . .
C4 C 0.1554(3) 0.7723(2) 0.2270(2) 0.0432(6) Uani 1 1 d . . .
H4 H 0.1408 0.8432 0.1827 0.046(4) Uiso 1 1 calc R A .
C5 C 0.2686(3) 0.7700(2) 0.3149(2) 0.0428(6) Uani 1 1 d . A .
C6 C 0.2891(3) 0.6677(2) 0.3806(2) 0.0433(5) Uani 1 1 d . . .
H6 H 0.3660 0.6668 0.4414 0.046(4) Uiso 1 1 calc R A .
C7 C 0.1965(2) 0.5663(2) 0.3569(2) 0.0405(5) Uani 1 1 d . A .
H7 H 0.2104 0.4962 0.4021 0.046(4) Uiso 1 1 calc R . .
C8 C 0.3682(3) 0.8788(3) 0.3404(3) 0.0562(7) Uani 1 1 d . . .
F1 F 0.3373(3) 0.9617(2) 0.4026(2) 0.1104(10) Uani 1 1 d . A .
F2 F 0.3770(3) 0.9423(3) 0.2587(2) 0.1322(13) Uani 1 1 d . A .
F3 F 0.4952(2) 0.8467(2) 0.3864(3) 0.1535(16) Uani 1 1 d . A .
N3 N -0.3084(2) 0.18764(19) 0.10015(17) 0.0448(5) Uani 1 1 d D A .
C15 C -0.4327(3) 0.2639(4) 0.0788(3) 0.0780(10) Uani 1 1 d . . .
H15A H -0.5093 0.2193 0.0285 0.096(2) Uiso 1 1 calc R A .
H15B H -0.4145 0.3441 0.0492 0.096(2) Uiso 1 1 calc R . .
H15C H -0.4578 0.2796 0.1443 0.096(2) Uiso 1 1 calc R . .
C16 C -0.2695(4) 0.1707(4) 0.0033(3) 0.0821(11) Uani 1 1 d . . .
H16A H -0.1866 0.1186 0.0161 0.096(2) Uiso 1 1 calc R A .
H16B H -0.2496 0.2529 -0.0223 0.096(2) Uiso 1 1 calc R . .
H16C H -0.3461 0.1293 -0.0495 0.096(2) Uiso 1 1 calc R . .
N4 N -0.1547(3) 0.1125(2) 0.30606(17) 0.0505(6) Uani 1 1 d D A .
C17 C -0.0148(4) 0.0616(3) 0.3431(4) 0.0875(12) Uani 1 1 d . . .
H17A H -0.0188 -0.0178 0.3788 0.096(2) Uiso 1 1 calc R A .
H17B H 0.0454 0.1218 0.3922 0.096(2) Uiso 1 1 calc R . .
H17C H 0.0229 0.0469 0.2831 0.096(2) Uiso 1 1 calc R . .
C18 C -0.2056(4) 0.1338(4) 0.3974(3) 0.0861(11) Uani 1 1 d . . .
H18A H -0.2973 0.1724 0.3755 0.096(2) Uiso 1 1 calc R A .
H18B H -0.1410 0.1901 0.4474 0.096(2) Uiso 1 1 calc R . .
H18C H -0.2129 0.0535 0.4310 0.096(2) Uiso 1 1 calc R . .
C19 C -0.3468(8) 0.0806(5) 0.1585(5) 0.055(2) Uani 0.50 1 d PD A 1
H19A H -0.4006 0.1115 0.2061 0.100(9) Uiso 0.50 1 calc PR A 1
H19B H -0.4053 0.0189 0.1084 0.100(9) Uiso 0.50 1 calc PR A 1
C20 C -0.2176(7) 0.0197(5) 0.2205(4) 0.0541(17) Uani 0.50 1 d PD A 1
H20A H -0.1540 0.0032 0.1764 0.100(9) Uiso 0.50 1 calc PR A 1
H20B H -0.2394 -0.0607 0.2497 0.100(9) Uiso 0.50 1 calc PR A 1
C19A C -0.3149(15) 0.0536(4) 0.1294(5) 0.081(4) Uani 0.50 1 d PD A 2
H19C H -0.4090 0.0184 0.0963 0.100(9) Uiso 0.50 1 calc PR A 2
H19D H -0.2473 0.0045 0.1034 0.100(9) Uiso 0.50 1 calc PR A 2
C20A C -0.2825(8) 0.0433(9) 0.2456(5) 0.082(3) Uani 0.50 1 d PD A 2
H20C H -0.2723 -0.0467 0.2638 0.100(9) Uiso 0.50 1 calc PR A 2
H20D H -0.3624 0.0751 0.2683 0.100(9) Uiso 0.50 1 calc PR A 2

loop_
_atom_site_aniso_label
_atom_site_aniso_U_11
_atom_site_aniso_U_22
_atom_site_aniso_U_33
_atom_site_aniso_U_23
_atom_site_aniso_U_13
_atom_site_aniso_U_12
Li1 0.036(2) 0.0285(18) 0.054(2) 0.0015(16) 0.0141(17) -0.0042(14)
N1 0.0342(10) 0.0286(9) 0.0597(12) -0.0010(8) 0.0193(9) -0.0035(7)
Si1 0.0368(4) 0.0307(3) 0.0682(5) 0.0005(3) 0.0244(3) -0.0006(2)
C9 0.0382(14) 0.0446(14) 0.090(2) 0.0057(14) 0.0194(14) 0.0005(11)
C10 0.0573(17) 0.0453(15) 0.081(2) -0.0108(14) 0.0321(16) 0.0028(12)
C11 0.0578(17) 0.0451(14) 0.083(2) 0.0086(14) 0.0415(16) 0.0033(12)
N2 0.0318(9) 0.0275(9) 0.0498(11) -0.0017(8) 0.0137(8) -0.0034(7)
Si2 0.0362(3) 0.0293(3) 0.0455(4) -0.0027(2) 0.0133(3) -0.0005(2)
C12 0.0566(16) 0.0467(14) 0.0599(17) -0.0164(12) 0.0209(13) -0.0088(12)
C13 0.0456(15) 0.0558(16) 0.0681(18) -0.0082(13) 0.0269(14) -0.0066(12)
C14 0.0687(19) 0.0488(16) 0.0633(18) 0.0056(13) 0.0146(15) 0.0197(14)
C1 0.0334(11) 0.0275(10) 0.0404(12) 0.0034(8) 0.0103(9) -0.0031(8)
C2 0.0353(11) 0.0270(10) 0.0443(12) 0.0007(9) 0.0172(9) -0.0034(8)
C3 0.0426(13) 0.0318(11) 0.0468(13) 0.0033(9) 0.0146(11) -0.0039(9)
C4 0.0522(14) 0.0274(11) 0.0560(15) 0.0046(10) 0.0251(12) -0.0046(10)
C5 0.0474(14) 0.0326(11) 0.0552(15) -0.0074(10) 0.0262(12) -0.0111(10)
C6 0.0397(13) 0.0423(13) 0.0478(14) -0.0039(10) 0.0126(11) -0.0091(10)
C7 0.0410(13) 0.0343(11) 0.0475(13) 0.0037(10) 0.0143(10) -0.0059(9)
C8 0.0595(18) 0.0413(14) 0.0741(19) -0.0094(13) 0.0301(15) -0.0196(12)
F1 0.141(2) 0.0727(14) 0.142(2) -0.0592(15) 0.0854(18) -0.0611(14)
F2 0.195(3) 0.117(2) 0.0910(16) -0.0152(15) 0.0553(18) -0.118(2)
F3 0.0604(14) 0.0660(14) 0.307(5) 0.005(2) 0.006(2) -0.0317(11)
N3 0.0405(11) 0.0449(11) 0.0456(12) 0.0035(9) 0.0063(9) -0.0053(9)
C15 0.0477(18) 0.108(3) 0.072(2) -0.011(2) 0.0059(16) 0.0107(18)
C16 0.077(2) 0.101(3) 0.076(2) -0.027(2) 0.035(2) -0.010(2)
N4 0.0648(15) 0.0368(11) 0.0432(12) 0.0031(9) 0.0040(10) -0.0134(10)
C17 0.110(3) 0.058(2) 0.108(3) 0.024(2) 0.050(3) 0.022(2)
C18 0.089(3) 0.097(3) 0.079(2) 0.027(2) 0.032(2) 0.010(2)
C19 0.059(4) 0.048(3) 0.046(4) -0.012(3) -0.005(3) -0.032(3)
C20 0.082(5) 0.027(2) 0.048(4) 0.000(2) 0.009(3) -0.018(3)
C19A 0.147(10) 0.038(3) 0.041(4) -0.007(3) 0.000(5) -0.036(4)
C20A 0.123(8) 0.068(5) 0.046(4) 0.006(3) 0.012(4) -0.060(6)

loop_
_atom_type_symbol
_atom_type_description
_atom_type_scat_dispersion_real
_atom_type_scat_dispersion_imag
_atom_type_scat_source
C C 0.0033 0.0016 'International Tables Vol C Tables 4.2.6.8 and 6.1.1.4'
H H 0.0000 0.0000 'International Tables Vol C Tables 4.2.6.8 and 6.1.1.4'
Li Li -0.0003 0.0001 'International Tables Vol C Tables 4.2.6.8 and 6.1.1.4'
N N 0.0061 0.0033 'International Tables Vol C Tables 4.2.6.8 and 6.1.1.4'
F F 0.0171 0.0103 'International Tables Vol C Tables 4.2.6.8 and 6.1.1.4'
Si Si 0.0817 0.0704 'International Tables Vol C Tables 4.2.6.8 and 6.1.1.4'

loop_
_geom_angle_atom_site_label_1
_geom_angle_atom_site_label_2
_geom_angle_atom_site_label_3
_geom_angle
_geom_angle_site_symmetry_1
_geom_angle_site_symmetry_3
_geom_angle_publ_flag
N2 Li1 N1 69.64(14) . . ?
N2 Li1 N3 125.7(2) . . ?
N1 Li1 N3 127.4(2) . . ?
N2 Li1 N4 131.0(2) . . ?
N1 Li1 N4 122.6(2) . . ?
N3 Li1 N4 86.53(16) . . ?
N2 Li1 C1 34.87(9) . . ?
N1 Li1 C1 34.87(10) . . ?
N3 Li1 C1 138.5(2) . . ?
N4 Li1 C1 134.8(2) . . ?
N2 Li1 C20 158.3(2) . . ?
N1 Li1 C20 127.7(2) . . ?
N3 Li1 C20 57.63(15) . . ?
N4 Li1 C20 31.78(13) . . ?
C1 Li1 C20 158.6(2) . . ?
N2 Li1 C19 139.8(2) . . ?
N1 Li1 C19 147.1(3) . . ?
N3 Li1 C19 31.72(13) . . ?
N4 Li1 C19 55.51(15) . . ?
C1 Li1 C19 169.5(2) . . ?
C20 Li1 C19 31.04(13) . . ?
C1 N1 Si1 131.54(16) . . ?
C1 N1 Li1 84.57(17) . . ?
Si1 N1 Li1 143.56(15) . . ?
N1 Si1 C9 111.70(13) . . ?
N1 Si1 C10 106.39(12) . . ?
C9 Si1 C10 107.18(14) . . ?
N1 Si1 C11 114.92(11) . . ?
C9 Si1 C11 109.04(14) . . ?
C10 Si1 C11 107.20(15) . . ?
C1 N2 Si2 133.30(15) . . ?
C1 N2 Li1 84.73(17) . . ?
Si2 N2 Li1 141.94(15) . . ?
N2 Si2 C13 106.54(11) . . ?
N2 Si2 C14 110.64(12) . . ?
C13 Si2 C14 106.68(15) . . ?
N2 Si2 C12 116.15(12) . . ?
C13 Si2 C12 107.38(14) . . ?
C14 Si2 C12 108.97(14) . . ?
N2 C1 N1 120.72(19) . . ?
N2 C1 C2 120.01(19) . . ?
N1 C1 C2 119.26(19) . . ?
N2 C1 Li1 60.40(15) . . ?
N1 C1 Li1 60.56(15) . . ?
C2 C1 Li1 174.5(2) . . ?
C3 C2 C7 118.9(2) . . ?
C3 C2 C1 121.3(2) . . ?
C7 C2 C1 119.8(2) . . ?
C2 C3 C4 120.5(2) . . ?
C5 C4 C3 119.9(2) . . ?
C6 C5 C4 120.3(2) . . ?
C6 C5 C8 119.6(3) . . ?
C4 C5 C8 120.1(2) . . ?
C5 C6 C7 119.7(2) . . ?
C6 C7 C2 120.7(2) . . ?
F1 C8 F3 105.4(3) . . ?
F1 C8 F2 104.5(3) . . ?
F3 C8 F2 104.8(3) . . ?
F1 C8 C5 113.5(2) . . ?
F3 C8 C5 113.5(3) . . ?
F2 C8 C5 114.3(3) . . ?
C16 N3 C15 108.5(3) . . ?
C16 N3 C19A 99.3(4) . . ?
C15 N3 C19A 120.1(6) . . ?
C16 N3 C19 122.7(4) . . ?
C15 N3 C19 102.1(4) . . ?
C19A N3 C19 24.5(5) . . ?
C16 N3 Li1 111.9(2) . . ?
C15 N3 Li1 109.9(2) . . ?
C19A N3 Li1 106.7(4) . . ?
C19 N3 Li1 100.9(3) . . ?
C18 N4 C17 107.5(3) . . ?
C18 N4 C20 123.9(4) . . ?
C17 N4 C20 99.8(4) . . ?
C18 N4 C20A 94.2(4) . . ?
C17 N4 C20A 126.7(5) . . ?
C20 N4 C20A 33.0(4) . . ?
C18 N4 Li1 114.2(2) . . ?
C17 N4 Li1 109.6(2) . . ?
C20 N4 Li1 100.4(3) . . ?
C20A N4 Li1 104.1(3) . . ?
C20 C19 N3 109.0(5) . . ?
C20 C19 Li1 74.5(3) . . ?
N3 C19 Li1 47.4(2) . . ?
C19 C20 N4 104.3(4) . . ?
C19 C20 Li1 74.5(3) . . ?
N4 C20 Li1 47.8(2) . . ?
C20A C19A N3 110.1(5) . . ?
C19A C20A N4 115.0(6) . . ?

loop_
_geom_bond_atom_site_label_1
_geom_bond_atom_site_label_2
_geom_bond_distance
_geom_bond_site_symmetry_2
_geom_bond_publ_flag
Li1 N2 2.016(4) . ?
Li1 N1 2.019(4) . ?
Li1 N3 2.086(4) . ?
Li1 N4 2.097(4) . ?
Li1 C1 2.308(4) . ?
Li1 C20 2.783(7) . ?
Li1 C19 2.783(7) . ?
N1 C1 1.326(3) . ?
N1 Si1 1.706(2) . ?
Si1 C9 1.873(3) . ?
Si1 C10 1.879(3) . ?
Si1 C11 1.881(3) . ?
N2 C1 1.325(3) . ?
N2 Si2 1.7031(19) . ?
Si2 C13 1.862(3) . ?
Si2 C14 1.871(3) . ?
Si2 C12 1.873(3) . ?
C1 C2 1.508(3) . ?
C2 C3 1.390(3) . ?
C2 C7 1.391(3) . ?
C3 C4 1.390(3) . ?
C4 C5 1.384(4) . ?
C5 C6 1.384(4) . ?
C5 C8 1.492(3) . ?
C6 C7 1.390(3) . ?
C8 F1 1.296(3) . ?
C8 F3 1.302(4) . ?
C8 F2 1.306(4) . ?
N3 C16 1.449(4) . ?
N3 C15 1.457(4) . ?
N3 C19A 1.489(3) . ?
N3 C19 1.490(3) . ?
N4 C18 1.452(5) . ?
N4 C17 1.464(4) . ?
N4 C20 1.490(3) . ?
N4 C20A 1.490(3) . ?
C19 C20 1.489(6) . ?
C19A C20A 1.488(6) . ?

loop_
_geom_torsion_atom_site_label_1
_geom_torsion_atom_site_label_2
_geom_torsion_atom_site_label_3
_geom_torsion_atom_site_label_4
_geom_torsion
_geom_torsion_site_symmetry_1
_geom_torsion_site_symmetry_2
_geom_torsion_site_symmetry_3
_geom_torsion_site_symmetry_4
_geom_torsion_publ_flag
N2 Li1 N1 C1 3.41(15) . . . . ?
N3 Li1 N1 C1 123.5(3) . . . . ?
N4 Li1 N1 C1 -123.0(3) . . . . ?
C20 Li1 N1 C1 -161.6(3) . . . . ?
C19 Li1 N1 C1 161.4(4) . . . . ?
N2 Li1 N1 Si1 176.5(3) . . . . ?
N3 Li1 N1 Si1 -63.5(4) . . . . ?
N4 Li1 N1 Si1 50.1(4) . . . . ?
C1 Li1 N1 Si1 173.0(3) . . . . ?
C20 Li1 N1 Si1 11.4(5) . . . . ?
C19 Li1 N1 Si1 -25.6(6) . . . . ?
C1 N1 Si1 C9 81.3(3) . . . . ?
Li1 N1 Si1 C9 -89.5(3) . . . . ?
C1 N1 Si1 C10 -162.1(2) . . . . ?
Li1 N1 Si1 C10 27.2(3) . . . . ?
C1 N1 Si1 C11 -43.6(3) . . . . ?
Li1 N1 Si1 C11 145.7(3) . . . . ?
N1 Li1 N2 C1 -3.41(15) . . . . ?
N3 Li1 N2 C1 -125.5(3) . . . . ?
N4 Li1 N2 C1 112.7(3) . . . . ?
C20 Li1 N2 C1 143.0(6) . . . . ?
C19 Li1 N2 C1 -165.0(4) . . . . ?
N1 Li1 N2 Si2 178.8(2) . . . . ?
N3 Li1 N2 Si2 56.7(4) . . . . ?
N4 Li1 N2 Si2 -65.1(4) . . . . ?
C1 Li1 N2 Si2 -177.8(3) . . . . ?
C20 Li1 N2 Si2 -34.8(8) . . . . ?
C19 Li1 N2 Si2 17.2(5) . . . . ?
C1 N2 Si2 C13 -159.8(2) . . . . ?
Li1 N2 Si2 C13 17.2(3) . . . . ?
C1 N2 Si2 C14 84.6(3) . . . . ?
Li1 N2 Si2 C14 -98.4(3) . . . . ?
C1 N2 Si2 C12 -40.2(3) . . . . ?
Li1 N2 Si2 C12 136.7(3) . . . . ?
Si2 N2 C1 N1 -176.20(18) . . . . ?
Li1 N2 C1 N1 5.7(2) . . . . ?
Si2 N2 C1 C2 4.5(4) . . . . ?
Li1 N2 C1 C2 -173.7(2) . . . . ?
Si2 N2 C1 Li1 178.1(3) . . . . ?
Si1 N1 C1 N2 179.85(18) . . . . ?
Li1 N1 C1 N2 -5.7(2) . . . . ?
Si1 N1 C1 C2 -0.8(3) . . . . ?
Li1 N1 C1 C2 173.7(2) . . . . ?
Si1 N1 C1 Li1 -174.5(3) . . . . ?
N1 Li1 C1 N2 174.4(2) . . . . ?
N3 Li1 C1 N2 85.4(3) . . . . ?
N4 Li1 C1 N2 -101.1(3) . . . . ?
C20 Li1 C1 N2 -142.5(7) . . . . ?
C19 Li1 C1 N2 66.0(14) . . . . ?
N2 Li1 C1 N1 -174.4(2) . . . . ?
N3 Li1 C1 N1 -89.0(3) . . . . ?
N4 Li1 C1 N1 84.5(3) . . . . ?
C20 Li1 C1 N1 43.1(6) . . . . ?
C19 Li1 C1 N1 -108.4(14) . . . . ?
N2 Li1 C1 C2 96(2) . . . . ?
N1 Li1 C1 C2 -90(2) . . . . ?
N3 Li1 C1 C2 -178.7(18) . . . . ?
N4 Li1 C1 C2 -5(2) . . . . ?
C20 Li1 C1 C2 -47(2) . . . . ?
C19 Li1 C1 C2 161.9(17) . . . . ?
N2 C1 C2 C3 -76.2(3) . . . . ?
N1 C1 C2 C3 104.4(3) . . . . ?
Li1 C1 C2 C3 -169.0(19) . . . . ?
N2 C1 C2 C7 104.7(3) . . . . ?
N1 C1 C2 C7 -74.7(3) . . . . ?
Li1 C1 C2 C7 12(2) . . . . ?
C7 C2 C3 C4 1.2(4) . . . . ?
C1 C2 C3 C4 -177.9(2) . . . . ?
C2 C3 C4 C5 -0.1(4) . . . . ?
C3 C4 C5 C6 -1.0(4) . . . . ?
C3 C4 C5 C8 179.9(2) . . . . ?
C4 C5 C6 C7 0.9(4) . . . . ?
C8 C5 C6 C7 -179.9(2) . . . . ?
C5 C6 C7 C2 0.2(4) . . . . ?
C3 C2 C7 C6 -1.3(4) . . . . ?
C1 C2 C7 C6 177.8(2) . . . . ?
C6 C5 C8 F1 -87.3(4) . . . . ?
C4 C5 C8 F1 91.8(4) . . . . ?
C6 C5 C8 F3 32.9(4) . . . . ?
C4 C5 C8 F3 -147.9(3) . . . . ?
C6 C5 C8 F2 152.9(3) . . . . ?
C4 C5 C8 F2 -27.9(4) . . . . ?
N2 Li1 N3 C16 99.1(3) . . . . ?
N1 Li1 N3 C16 8.4(4) . . . . ?
N4 Li1 N3 C16 -120.9(3) . . . . ?
C1 Li1 N3 C16 54.5(4) . . . . ?
C20 Li1 N3 C16 -106.8(3) . . . . ?
C19 Li1 N3 C16 -132.1(4) . . . . ?
N2 Li1 N3 C15 -21.5(4) . . . . ?
N1 Li1 N3 C15 -112.1(3) . . . . ?
N4 Li1 N3 C15 118.5(2) . . . . ?
C1 Li1 N3 C15 -66.1(4) . . . . ?
C20 Li1 N3 C15 132.6(3) . . . . ?
C19 Li1 N3 C15 107.3(4) . . . . ?
N2 Li1 N3 C19A -153.3(6) . . . . ?
N1 Li1 N3 C19A 116.1(6) . . . . ?
N4 Li1 N3 C19A -13.3(6) . . . . ?
C1 Li1 N3 C19A 162.1(6) . . . . ?
C20 Li1 N3 C19A 0.8(6) . . . . ?
C19 Li1 N3 C19A -24.5(6) . . . . ?
N2 Li1 N3 C19 -128.8(4) . . . . ?
N1 Li1 N3 C19 140.6(4) . . . . ?
N4 Li1 N3 C19 11.2(4) . . . . ?
C1 Li1 N3 C19 -173.4(4) . . . . ?
C20 Li1 N3 C19 25.3(3) . . . . ?
N2 Li1 N4 C18 24.5(4) . . . . ?
N1 Li1 N4 C18 115.0(3) . . . . ?
N3 Li1 N4 C18 -111.8(3) . . . . ?
C1 Li1 N4 C18 72.5(4) . . . . ?
C20 Li1 N4 C18 -134.8(4) . . . . ?
C19 Li1 N4 C18 -104.7(3) . . . . ?
N2 Li1 N4 C17 -96.3(3) . . . . ?
N1 Li1 N4 C17 -5.8(4) . . . . ?
N3 Li1 N4 C17 127.4(2) . . . . ?
C1 Li1 N4 C17 -48.3(4) . . . . ?
C20 Li1 N4 C17 104.4(4) . . . . ?
C19 Li1 N4 C17 134.6(3) . . . . ?
N2 Li1 N4 C20 159.3(4) . . . . ?
N1 Li1 N4 C20 -110.2(4) . . . . ?
N3 Li1 N4 C20 23.0(3) . . . . ?
C1 Li1 N4 C20 -152.7(4) . . . . ?
C19 Li1 N4 C20 30.1(3) . . . . ?
N2 Li1 N4 C20A 125.7(5) . . . . ?
N1 Li1 N4 C20A -143.8(5) . . . . ?
N3 Li1 N4 C20A -10.6(5) . . . . ?
C1 Li1 N4 C20A 173.7(5) . . . . ?
C20 Li1 N4 C20A -33.6(4) . . . . ?
C19 Li1 N4 C20A -3.5(5) . . . . ?
C16 N3 C19 C20 79.6(6) . . . . ?
C15 N3 C19 C20 -158.9(4) . . . . ?
C19A N3 C19 C20 61.1(13) . . . . ?
Li1 N3 C19 C20 -45.5(5) . . . . ?
C16 N3 C19 Li1 125.1(4) . . . . ?
C15 N3 C19 Li1 -113.3(3) . . . . ?
C19A N3 C19 Li1 106.6(15) . . . . ?
N2 Li1 C19 C20 -145.7(4) . . . . ?
N1 Li1 C19 C20 67.4(6) . . . . ?
N3 Li1 C19 C20 135.5(6) . . . . ?
N4 Li1 C19 C20 -30.8(3) . . . . ?
C1 Li1 C19 C20 160.3(13) . . . . ?
N2 Li1 C19 N3 78.8(5) . . . . ?
N1 Li1 C19 N3 -68.2(5) . . . . ?
N4 Li1 C19 N3 -166.4(4) . . . . ?
C1 Li1 C19 N3 24.7(15) . . . . ?
C20 Li1 C19 N3 -135.5(6) . . . . ?
N3 C19 C20 N4 70.9(6) . . . . ?
Li1 C19 C20 N4 37.9(4) . . . . ?
N3 C19 C20 Li1 33.0(4) . . . . ?
C18 N4 C20 C19 75.8(6) . . . . ?
C17 N4 C20 C19 -165.2(4) . . . . ?
C20A N4 C20 C19 47.0(7) . . . . ?
Li1 N4 C20 C19 -52.9(5) . . . . ?
C18 N4 C20 Li1 128.7(4) . . . . ?
C17 N4 C20 Li1 -112.2(3) . . . . ?
C20A N4 C20 Li1 99.9(9) . . . . ?
N2 Li1 C20 C19 80.3(7) . . . . ?
N1 Li1 C20 C19 -140.7(4) . . . . ?
N3 Li1 C20 C19 -25.8(3) . . . . ?
N4 Li1 C20 C19 126.7(5) . . . . ?
C1 Li1 C20 C19 -170.3(6) . . . . ?
N2 Li1 C20 N4 -46.4(7) . . . . ?
N1 Li1 C20 N4 92.7(4) . . . . ?
N3 Li1 C20 N4 -152.5(4) . . . . ?
C1 Li1 C20 N4 63.1(7) . . . . ?
C19 Li1 C20 N4 -126.7(5) . . . . ?
C16 N3 C19A C20A 151.4(9) . . . . ?
C15 N3 C19A C20A -90.8(10) . . . . ?
C19 N3 C19A C20A -44.3(8) . . . . ?
Li1 N3 C19A C20A 35.1(11) . . . . ?
N3 C19A C20A N4 -49.1(13) . . . . ?
C18 N4 C20A C19A 151.0(9) . . . . ?
C17 N4 C20A C19A -93.5(9) . . . . ?
C20 N4 C20A C19A -52.7(8) . . . . ?
Li1 N4 C20A C19A 34.7(10) . . . . ?
